data_2207013
loop_
_publ_author_name
'Ali, Hapipah M.'
'Puvaneswary, Subramaniam'
'Ng, Seik Weng'

_publ_section_title
;
 5-Nitrosalicylaldehyde benzoylhydrazone
;
_journal_coeditor_code LH6505
_journal_issue 10
_journal_name_full 'Acta Crystallographica Section E'
_journal_page_first o3464
_journal_page_last o3465
_journal_paper_doi 10.1107/S1600536805030497
_journal_volume 61
_journal_year 2005
_chemical_formula_iupac 'C14 H11 N3 O4'
_chemical_formula_moiety 'C14 H11 N3 O4'
_chemical_formula_sum 'C14 H11 N3 O4'
_chemical_formula_weight 285.26
_chemical_name_systematic
;
5-Nitrosalicylaldehyde benzoylhydrazone
;
_space_group_IT_number 29
_symmetry_cell_setting orthorhombic
_symmetry_space_group_name_Hall 'P 2c -2ac'
_symmetry_space_group_name_H-M 'P c a 21'
_atom_sites_solution_hydrogens geom
_atom_sites_solution_primary direct
_atom_sites_solution_secondary difmap
_audit_creation_method SHELXL-97
_cell_angle_alpha 90.00
_cell_angle_beta 90.00
_cell_angle_gamma 90.00
_cell_formula_units_Z 4
_cell_length_a 30.224(2)
_cell_length_b 4.8017(3)
_cell_length_c 8.7257(6)
_cell_measurement_reflns_used 2819
_cell_measurement_temperature 295(2)
_cell_measurement_theta_max 26.7
_cell_measurement_theta_min 2.3
_cell_volume 1266.33(14)
_computing_cell_refinement 'SAINT (Bruker, 2000)'
_computing_data_collection 'SMART (Bruker, 2000)'
_computing_data_reduction SAINT
_computing_molecular_graphics 'ORTEPII (Johnson, 1976)'
_computing_publication_material SHELXL97
_computing_structure_refinement 'SHELXL97 (Sheldrick, 1997)'
_computing_structure_solution 'SHELXS97 (Sheldrick, 1997)'
_diffrn_ambient_temperature 295(2)
_diffrn_measured_fraction_theta_full 1.00
_diffrn_measured_fraction_theta_max 1.00
_diffrn_measurement_device_type 'Bruker SMART area-detector'
_diffrn_measurement_method '\f and \w'
_diffrn_radiation_monochromator graphite
_diffrn_radiation_source 'fine-focus sealed tube'
_diffrn_radiation_type MoK\a
_diffrn_radiation_wavelength 0.71073
_diffrn_reflns_av_R_equivalents 0.030
_diffrn_reflns_av_sigmaI/netI 0.024
_diffrn_reflns_limit_h_max 36
_diffrn_reflns_limit_h_min -38
_diffrn_reflns_limit_k_max 6
_diffrn_reflns_limit_k_min -5
_diffrn_reflns_limit_l_max 11
_diffrn_reflns_limit_l_min -11
_diffrn_reflns_number 7031
_diffrn_reflns_theta_full 27.0
_diffrn_reflns_theta_max 27.04
_diffrn_reflns_theta_min 1.35
_diffrn_standards_decay_% 0
_diffrn_standards_interval_count 0
_diffrn_standards_interval_time 0
_diffrn_standards_number 0
_exptl_absorpt_coefficient_mu 0.113
_exptl_absorpt_correction_type none
_exptl_crystal_colour Yellow
_exptl_crystal_density_diffrn 1.496
_exptl_crystal_density_method 'not measured'
_exptl_crystal_description Plate
_exptl_crystal_F_000 592
_exptl_crystal_size_max 0.39
_exptl_crystal_size_mid 0.30
_exptl_crystal_size_min 0.09
_refine_diff_density_max 0.23
_refine_diff_density_min -0.21
_refine_ls_extinction_method none
_refine_ls_goodness_of_fit_ref 1.17
_refine_ls_hydrogen_treatment mixed
_refine_ls_matrix_type full
_refine_ls_number_parameters 198
_refine_ls_number_reflns 1478
_refine_ls_number_restraints 3
_refine_ls_restrained_S_all 1.17
_refine_ls_R_factor_all 0.053
_refine_ls_R_factor_gt 0.035
_refine_ls_shift/su_max 0.001
_refine_ls_shift/su_mean 0.000
_refine_ls_structure_factor_coef Fsqd
_refine_ls_weighting_details 'calc w = 1/[\s^2^(Fo^2^)+(0.0699P)^2^] where P = (Fo^2^+2Fc^2^)/3'
_refine_ls_weighting_scheme calc
_refine_ls_wR_factor_gt 0.088
_refine_ls_wR_factor_ref 0.113
_reflns_number_gt 1226
_reflns_number_total 1478
_reflns_threshold_expression I>2\s(I)
_cod_data_source_file lh6505.cif
_cod_data_source_block I
_cod_depositor_comments
;
The following automatic conversions were performed:
'_symmetry_cell_setting' value 'Orthorhombic' changed to 'orthorhombic'
according to '/home/saulius/struct/CIF-dictionaries/cif_core.dic'
dictionary named 'cif_core.dic' version 2.4.1 from
2010-06-29.

'_exptl_absorpt_correction_type' value 'None' changed to
'none' according to '/home/saulius/struct/CIF-dictionaries/cif_core.dic'
dictionary named 'cif_core.dic' version 2.4.1 from 2010-06-29.

Automatic conversion script
Id: cif_fix_enum 1527 2010-12-29 10:47:43Z saulius 

The following automatic conversions were performed:

'_symmetry_cell_setting' value 'Orthorhombic' changed to
'orthorhombic' according to
/home/saulius/struct/CIF-dictionaries/cif_core.dic dictionary named
'cif_core.dic' version 2.4.1 from
2010-06-29.

'_exptl_absorpt_correction_type' value 'None' changed to
'none' according to
/home/saulius/struct/CIF-dictionaries/cif_core.dic dictionary named
'cif_core.dic' version 2.4.1 from 2010-06-29.

Automatic conversion script
Id: cif_fix_values 1715 2011-07-08 13:25:40Z adriana 
;
_cod_original_cell_volume 1266.3(2)
_cod_database_code 2207013
_cod_database_fobs_code 2207013

loop_
_symmetry_equiv_pos_as_xyz
'x, y, z'
'-x, -y, z+1/2'
'-x+1/2, y, z+1/2'
'x+1/2, -y, z'

loop_
_atom_site_label
_atom_site_fract_x
_atom_site_fract_y
_atom_site_fract_z
_atom_site_U_iso_or_equiv
_atom_site_adp_type
_atom_site_calc_flag
_atom_site_refinement_flags
_atom_site_occupancy
_atom_site_type_symbol
O1 0.29060(10) 1.1454(5) 0.5000(3) 0.0397(5) Uani d D 1 O
O2 0.40150(10) 0.3332(5) 0.9011(3) 0.0577(7) Uani d . 1 O
O3 0.33600(10) 0.2125(5) 0.9692(3) 0.0482(6) Uani d . 1 O
O4 0.14050(10) 0.3305(5) 0.8318(3) 0.0446(6) Uani d . 1 O
N1 0.36130(10) 0.3571(5) 0.8939(3) 0.0354(6) Uani d . 1 N
N2 0.20580(10) 0.6635(5) 0.7303(3) 0.0347(6) Uani d . 1 N
N3 0.16150(10) 0.7313(5) 0.7190(3) 0.0363(6) Uani d D 1 N
C1 0.30900(10) 0.9580(6) 0.5940(3) 0.0310(6) Uani d . 1 C
C2 0.35440(10) 0.9159(6) 0.6027(4) 0.0386(7) Uani d . 1 C
C3 0.37170(10) 0.7189(6) 0.7006(4) 0.0379(7) Uani d . 1 C
C4 0.34300(10) 0.5641(6) 0.7914(3) 0.0323(6) Uani d . 1 C
C5 0.29770(10) 0.6014(6) 0.7856(3) 0.0326(6) Uani d . 1 C
C6 0.28010(10) 0.7982(6) 0.6866(4) 0.0323(6) Uani d . 1 C
C7 0.23220(10) 0.8434(6) 0.6768(4) 0.0361(7) Uani d . 1 C
C8 0.13080(10) 0.5552(6) 0.7721(3) 0.0334(6) Uani d . 1 C
C9 0.08370(10) 0.6415(6) 0.7545(4) 0.0335(6) Uani d . 1 C
C10 0.05210(10) 0.5096(7) 0.8425(4) 0.0465(8) Uani d . 1 C
C11 0.00790(10) 0.5788(8) 0.8292(5) 0.0522(9) Uani d . 1 C
C12 -0.00490(10) 0.7793(8) 0.7268(5) 0.0518(9) Uani d . 1 C
C13 0.02610(10) 0.9103(8) 0.6383(5) 0.0527(9) Uani d . 1 C
C14 0.07020(10) 0.8433(6) 0.6504(4) 0.0437(8) Uani d . 1 C
H1o 0.3110(10) 1.223(7) 0.447(4) 0.050(10) Uiso d D 1 H
H3n 0.1530(10) 0.891(4) 0.689(4) 0.040(10) Uiso d D 1 H
H2 0.3733 1.0215 0.5419 0.046 Uiso calc R 1 H
H3 0.4021 0.6899 0.7059 0.046 Uiso calc R 1 H
H5 0.2792 0.4954 0.8476 0.039 Uiso calc R 1 H
H7 0.2213 1.0043 0.6312 0.043 Uiso calc R 1 H
H10 0.0607 0.3724 0.9117 0.056 Uiso calc R 1 H
H11 -0.0131 0.4895 0.8897 0.063 Uiso calc R 1 H
H12 -0.0346 0.8263 0.7175 0.062 Uiso calc R 1 H
H13 0.0172 1.0464 0.5690 0.063 Uiso calc R 1 H
H14 0.0909 0.9331 0.5891 0.052 Uiso calc R 1 H

loop_
_atom_site_aniso_label
_atom_site_aniso_U_11
_atom_site_aniso_U_22
_atom_site_aniso_U_33
_atom_site_aniso_U_12
_atom_site_aniso_U_13
_atom_site_aniso_U_23
O1 0.0380(10) 0.0410(10) 0.0410(10) -0.0010(10) 0.0020(10) 0.0120(10)
O2 0.0320(10) 0.070(2) 0.071(2) 0.0030(10) -0.0070(10) 0.025(2)
O3 0.0450(10) 0.0510(10) 0.0480(10) 0.0010(10) 0.0010(10) 0.0200(10)
O4 0.0390(10) 0.0370(10) 0.0580(10) 0.0010(10) -0.0030(10) 0.0180(10)
N1 0.0370(10) 0.0350(10) 0.0350(10) 0.0020(10) -0.0010(10) 0.0030(10)
N2 0.0290(10) 0.0340(10) 0.0410(10) 0.0030(10) 0.0000(10) 0.0020(10)
N3 0.0300(10) 0.0300(10) 0.048(2) 0.0020(10) 0.0010(10) 0.0100(10)
C1 0.036(2) 0.0270(10) 0.0310(10) -0.0020(10) 0.0010(10) 0.0000(10)
C2 0.037(2) 0.040(2) 0.0390(10) -0.0060(10) 0.0080(10) 0.003(2)
C3 0.030(2) 0.042(2) 0.0420(10) 0.0000(10) 0.0020(10) 0.003(2)
C4 0.0330(10) 0.032(2) 0.0320(10) -0.0010(10) -0.0020(10) 0.0000(10)
C5 0.0330(10) 0.033(2) 0.0320(10) -0.0050(10) 0.0020(10) 0.0020(10)
C6 0.0310(10) 0.032(2) 0.0330(10) -0.0020(10) 0.0010(10) 0.0000(10)
C7 0.033(2) 0.035(2) 0.0410(10) 0.0020(10) -0.0010(10) 0.0060(10)
C8 0.0330(10) 0.030(2) 0.0360(10) -0.0010(10) -0.0010(10) 0.0000(10)
C9 0.0290(10) 0.035(2) 0.0370(10) -0.0020(10) 0.0000(10) 0.0010(10)
C10 0.042(2) 0.045(2) 0.0530(10) 0.0040(10) 0.005(2) 0.015(2)
C11 0.037(2) 0.060(2) 0.060(2) -0.001(2) 0.011(2) 0.007(2)
C12 0.032(2) 0.059(2) 0.064(3) 0.0070(10) -0.001(2) -0.006(2)
C13 0.045(2) 0.056(2) 0.057(2) 0.008(2) -0.006(2) 0.017(2)
C14 0.036(2) 0.046(2) 0.050(2) -0.0020(10) -0.0020(10) 0.013(2)

loop_
_atom_type_symbol
_atom_type_description
_atom_type_scat_dispersion_real
_atom_type_scat_dispersion_imag
_atom_type_scat_source
C C 0.0033 0.0000 'International Tables Vol C Tables 4.2.6.8 and 6.1.1.4'
H H 0.0000 0.0000 'International Tables Vol C Tables 4.2.6.8 and 6.1.1.4'
N N 0.0061 0.0000 'International Tables Vol C Tables 4.2.6.8 and 6.1.1.4'
O O 0.0106 0.0000 'International Tables Vol C Tables 4.2.6.8 and 6.1.1.4'

loop_
_geom_angle_atom_site_label_1
_geom_angle_atom_site_label_2
_geom_angle_atom_site_label_3
_geom_angle
_geom_angle_publ_flag
C1 O1 H1o 109(2) no
O2 N1 O3 122.8(3) no
O2 N1 C4 118.5(2) no
O3 N1 C4 118.8(2) no
C7 N2 N3 115.2(2) no
C8 N3 N2 119.9(2) no
O1 C1 C2 122.8(3) no
O1 C1 C6 117.1(2) no
C2 C1 C6 120.0(3) no
C3 C2 C1 120.6(3) no
C2 C3 C4 119.0(3) no
C5 C4 C3 121.9(3) no
C5 C4 N1 119.4(2) no
C3 C4 N1 118.7(2) no
C4 C5 C6 119.5(3) no
C5 C6 C1 119.1(3) no
C5 C6 C7 121.1(3) no
C1 C6 C7 119.8(3) no
N2 C7 C6 120.0(3) no
O4 C8 N3 122.3(3) no
O4 C8 C9 120.9(3) no
N3 C8 C9 116.8(3) no
C10 C9 C14 118.7(3) no
C10 C9 C8 118.4(3) no
C14 C9 C8 122.9(3) no
C9 C10 C11 120.8(3) no
C12 C11 C10 119.8(3) no
C13 C12 C11 119.9(3) no
C12 C13 C14 120.9(3) no
C13 C14 C9 119.9(3) no
C8 N3 H3n 118(2) no
N2 N3 H3n 122(2) no
C3 C2 H2 119.7 no
C1 C2 H2 119.7 no
C2 C3 H3 120.5 no
C4 C3 H3 120.5 no
C4 C5 H5 120.2 no
C6 C5 H5 120.2 no
N2 C7 H7 120.0 no
C6 C7 H7 120.0 no
C9 C10 H10 119.6 no
C11 C10 H10 119.6 no
C12 C11 H11 120.1 no
C10 C11 H11 120.1 no
C13 C12 H12 120.0 no
C11 C12 H12 120.0 no
C12 C13 H13 119.6 no
C14 C13 H13 119.6 no
C13 C14 H14 120.0 no
C9 C14 H14 120.0 no

loop_
_geom_bond_atom_site_label_1
_geom_bond_atom_site_label_2
_geom_bond_distance
_geom_bond_publ_flag
O1 C1 1.339(4) no
O2 N1 1.221(3) no
O3 N1 1.225(3) no
O4 C8 1.233(3) no
N1 C4 1.447(4) no
N2 C7 1.266(4) no
N2 N3 1.382(3) no
N3 C8 1.338(4) no
C1 C2 1.388(4) no
C1 C6 1.417(4) no
C2 C3 1.377(5) no
C3 C4 1.390(4) no
C4 C5 1.381(4) no
C5 C6 1.387(4) no
C6 C7 1.464(4) no
C8 C9 1.489(4) no
C9 C10 1.380(4) no
C9 C14 1.390(4) no
C10 C11 1.382(5) no
C11 C12 1.369(6) no
C12 C13 1.367(5) no
C13 C14 1.375(4) no
O1 H1o 0.850(10) no
N3 H3n 0.850(10) no
C2 H2 0.93 no
C3 H3 0.93 no
C5 H5 0.93 no
C7 H7 0.93 no
C10 H10 0.93 no
C11 H11 0.93 no
C12 H12 0.93 no
C13 H13 0.93 no
C14 H14 0.93 no

loop_
_geom_hbond_atom_site_label_D
_geom_hbond_atom_site_label_H
_geom_hbond_atom_site_label_A
_geom_hbond_site_symmetry_A
_geom_hbond_distance_DH
_geom_hbond_distance_HA
_geom_hbond_distance_DA
_geom_hbond_angle_DHA
_geom_hbond_publ_flag
O1 H1o O4 3_564 0.850(10) 1.860(10) 2.700(3) 170(3) yes
N3 H3n O3 3_564 0.850(10) 2.48(2) 3.178(3) 140(3) yes
N3 H3n O4 1_565 0.850(10) 2.48(3) 3.106(4) 131(3) yes

loop_
_geom_torsion_atom_site_label_1
_geom_torsion_atom_site_label_2
_geom_torsion_atom_site_label_3
_geom_torsion_atom_site_label_4
_geom_torsion
_geom_torsion_publ_flag
C7 N2 N3 C8 180.0(3) no
O1 C1 C2 C3 -179.5(3) no
C6 C1 C2 C3 0.1(5) no
C1 C2 C3 C4 -0.4(5) no
C2 C3 C4 C5 0.3(5) no
C2 C3 C4 N1 179.9(3) no
O2 N1 C4 C5 -177.7(3) no
O3 N1 C4 C5 2.7(4) no
O2 N1 C4 C3 2.7(4) no
O3 N1 C4 C3 -176.9(3) no
C3 C4 C5 C6 0.1(4) no
N1 C4 C5 C6 -179.5(3) no
C4 C5 C6 C1 -0.4(4) no
C4 C5 C6 C7 179.8(3) no
O1 C1 C6 C5 179.9(3) no
C2 C1 C6 C5 0.2(4) no
O1 C1 C6 C7 -0.2(4) no
C2 C1 C6 C7 -179.9(3) no
N3 N2 C7 C6 178.1(3) no
C5 C6 C7 N2 -16.5(5) no
C1 C6 C7 N2 163.7(3) no
N2 N3 C8 O4 0.0(4) no
N2 N3 C8 C9 -179.4(3) no
O4 C8 C9 C10 18.2(4) no
N3 C8 C9 C10 -162.4(3) no
O4 C8 C9 C14 -160.0(3) no
N3 C8 C9 C14 19.4(4) no
C14 C9 C10 C11 -0.8(5) no
C8 C9 C10 C11 -179.1(3) no
C9 C10 C11 C12 0.4(6) no
C10 C11 C12 C13 -0.1(6) no
C11 C12 C13 C14 0.1(6) no
C12 C13 C14 C9 -0.4(6) no
C10 C9 C14 C13 0.8(5) no
C8 C9 C14 C13 179.0(3) no
